data_8106592
loop_
_publ_author_name
'Njogu, Eric M.'
'Omondi, Bernard'
'Nyamori, Vincent O.'

_publ_section_title
;
 The crystal structure of the Schiff base
 (E)-2,6-diisopropyl-N-(pyridin-3-yl-methylene)aniline, C18H22N2
;
_journal_issue 4
_journal_name_full 'Zeitschrift f\"ur Kristallographie - New Crystal Structures'
_journal_page_first 525
_journal_page_last 526
_journal_paper_doi 10.1515/ncrs-2016-0267
_journal_volume 232
_journal_year 2017
_chemical_formula_moiety 'C18 H22 N2'
_chemical_formula_sum 'C18 H22 N2'
_chemical_formula_weight 266.37
_chemical_melting_point 379
_chemical_name_systematic (E)-2,6-diisopropyl-N-(pyridin-3-ylmethylene)aniline
_space_group_IT_number 14
_space_group_name_Hall '-P 2ybc'
_space_group_name_H-M_alt 'P 1 21/c 1'
_symmetry_cell_setting monoclinic
_symmetry_Int_Tables_number 14
_symmetry_space_group_name_Hall '-P 2ybc'
_symmetry_space_group_name_H-M 'P 1 21/c 1'
_atom_sites_solution_hydrogens geom
_audit_creation_method 'WinGX routine CIF_UPDATE'
_cell_angle_alpha 90
_cell_angle_beta 102.549(2)
_cell_angle_gamma 90
_cell_formula_units_Z 4
_cell_length_a 8.1226(5)
_cell_length_b 17.4745(10)
_cell_length_c 11.1822(6)
_cell_measurement_reflns_used 3931
_cell_measurement_temperature 173(2)
_cell_measurement_theta_max 28.674
_cell_measurement_theta_min 2.2
_cell_measurement_wavelength 0.71073
_cell_volume 1549.27(15)
_computing_cell_refinement 'SAINT-plus (Bruker, 2012)'
_computing_data_collection 'APEX2 (Bruker, 2012)'
_computing_data_reduction 'SAINT-Plus and XPREP (Bruker, 2012)'
_computing_molecular_graphics 'ORTEP3 (Farrugia, 2012)'
_computing_publication_material 'WinGX (Farrugia, 2012)'
_computing_structure_refinement 'SHELXL-2013 (Sheldrick, 2013)'
_computing_structure_solution 'SHELXS-97 (Sheldrick, 2013)'
_diffrn_ambient_temperature 173(2)
_diffrn_measured_fraction_theta_full 1
_diffrn_measured_fraction_theta_max 0.986
_diffrn_measurement_device_type 'Bruker Smart ApexII CCD'
_diffrn_measurement_method '0.5\% \f scans and \w scans'
_diffrn_radiation_probe x-ray
_diffrn_radiation_type MoK\a
_diffrn_radiation_wavelength 0.71073
_diffrn_reflns_av_R_equivalents 0.0205
_diffrn_reflns_av_unetI/netI 0.0102
_diffrn_reflns_Laue_measured_fraction_full 1
_diffrn_reflns_Laue_measured_fraction_max 0.986
_diffrn_reflns_limit_h_max 10
_diffrn_reflns_limit_h_min -9
_diffrn_reflns_limit_k_max 23
_diffrn_reflns_limit_k_min -23
_diffrn_reflns_limit_l_max 15
_diffrn_reflns_limit_l_min -14
_diffrn_reflns_number 33181
_diffrn_reflns_point_group_measured_fraction_full 1
_diffrn_reflns_point_group_measured_fraction_max 0.986
_diffrn_reflns_theta_full 25.242
_diffrn_reflns_theta_max 28.674
_diffrn_reflns_theta_min 2.2
_diffrn_source 'fine-focus sealed tube'
_diffrn_standards_interval_count .
_diffrn_standards_interval_time .
_diffrn_standards_number 0
_exptl_absorpt_coefficient_mu 0.067
_exptl_absorpt_correction_T_max 0.988
_exptl_absorpt_correction_T_min 0.979
_exptl_absorpt_correction_type multi-scan
_exptl_absorpt_process_details 'SADABS (Bruker, 2012)'
_exptl_crystal_colour yellow
_exptl_crystal_density_diffrn 1.142
_exptl_crystal_density_method 'not measured'
_exptl_crystal_description block
_exptl_crystal_F_000 576
_exptl_crystal_size_max 0.429
_exptl_crystal_size_mid 0.262
_exptl_crystal_size_min 0.173
_refine_diff_density_max 0.327
_refine_diff_density_min -0.229
_refine_diff_density_rms 0.046
_refine_ls_extinction_method none
_refine_ls_goodness_of_fit_ref 1.039
_refine_ls_hydrogen_treatment constr
_refine_ls_matrix_type full
_refine_ls_number_constraints 0
_refine_ls_number_parameters 185
_refine_ls_number_reflns 3931
_refine_ls_number_restraints 0
_refine_ls_restrained_S_all 1.039
_refine_ls_R_factor_all 0.044
_refine_ls_R_factor_gt 0.0397
_refine_ls_shift/su_max 0.001
_refine_ls_shift/su_mean 0
_refine_ls_structure_factor_coef Fsqd
_refine_ls_weighting_details 'w=1/[\s^2^(Fo^2^)+(0.0532P)^2^+0.5265P] where P=(Fo^2^+2Fc^2^)/3'
_refine_ls_weighting_scheme calc
_refine_ls_wR_factor_gt 0.1031
_refine_ls_wR_factor_ref 0.1071
_reflns_Friedel_coverage 0
_reflns_number_gt 3545
_reflns_number_total 3931
_reflns_threshold_expression 'I > 2\s(I)'
_cod_data_source_file suppl_ncrs-2016-0267_suppl.cif
_cod_data_source_block exp_2016_0267
_cod_original_sg_symbol_H-M 'P 21/c'
_cod_database_code 8106592
_shelx_estimated_absorpt_t_min 0.972
_shelx_estimated_absorpt_t_max 0.988

loop_
_symmetry_equiv_pos_as_xyz
'x, y, z'
'-x, y+1/2, -z+1/2'
'-x, -y, -z'
'x, -y-1/2, z-1/2'

loop_
_atom_site_label
_atom_site_type_symbol
_atom_site_fract_x
_atom_site_fract_y
_atom_site_fract_z
_atom_site_U_iso_or_equiv
_atom_site_adp_type
_atom_site_occupancy
_atom_site_site_symmetry_order
_atom_site_calc_flag
_atom_site_refinement_flags_posn
_atom_site_refinement_flags_adp
_atom_site_refinement_flags_occupancy
_atom_site_disorder_assembly
_atom_site_disorder_group
C1 C 0.34833(11) 0.64738(5) 0.60096(8) 0.01602(18) Uani 1 1 d . . . . .
C2 C 0.30049(12) 0.70939(5) 0.66375(8) 0.02001(19) Uani 1 1 d . . . . .
H7 H 0.312 0.7582 0.6335 0.024 Uiso 1 1 calc R U . . .
C3 C 0.22312(12) 0.63202(6) 0.80589(8) 0.0226(2) Uani 1 1 d . . . . .
H8 H 0.1783 0.6262 0.8752 0.027 Uiso 1 1 calc R U . . .
C4 C 0.26954(12) 0.56649(6) 0.75127(9) 0.0233(2) Uani 1 1 d . . . . .
H18 H 0.2578 0.5184 0.7841 0.028 Uiso 1 1 calc R U . . .
C5 C 0.33381(12) 0.57414(5) 0.64678(8) 0.01968(19) Uani 1 1 d . . . . .
H17 H 0.3665 0.5314 0.6082 0.024 Uiso 1 1 calc R U . . .
C6 C 0.40666(11) 0.66000(5) 0.48681(8) 0.01602(17) Uani 1 1 d . . . . .
H5 H 0.397 0.7084 0.4513 0.019 Uiso 1 1 calc R U . . .
C7 C 0.51963(11) 0.61975(5) 0.32373(8) 0.01533(17) Uani 1 1 d . . . . .
C8 C 0.42508(11) 0.58385(5) 0.21851(8) 0.01740(18) Uani 1 1 d . . . . .
C9 C 0.47598(13) 0.59384(6) 0.10820(8) 0.0217(2) Uani 1 1 d . . . . .
H13 H 0.4156 0.5704 0.0375 0.026 Uiso 1 1 calc R U . . .
C10 C 0.61551(13) 0.63829(6) 0.10263(9) 0.0237(2) Uani 1 1 d . . . . .
H12 H 0.646 0.6458 0.028 0.028 Uiso 1 1 calc R U . . .
C11 C 0.70987(12) 0.67166(5) 0.20807(9) 0.0216(2) Uani 1 1 d . . . . .
H11 H 0.8041 0.7008 0.2033 0.026 Uiso 1 1 calc R U . . .
C12 C 0.66605(11) 0.66234(5) 0.32122(8) 0.01709(18) Uani 1 1 d . . . . .
C13 C 0.77693(12) 0.69177(5) 0.43978(9) 0.02083(19) Uani 1 1 d . . . . .
H14 H 0.7025 0.7139 0.4889 0.025 Uiso 1 1 calc R U . . .
C14 C 0.87142(14) 0.62468(7) 0.51277(10) 0.0303(2) Uani 1 1 d . . . . .
H16A H 0.7915 0.588 0.5297 0.045 Uiso 1 1 calc R U . . .
H16B H 0.9388 0.6433 0.5885 0.045 Uiso 1 1 calc R U . . .
H16C H 0.943 0.6008 0.4658 0.045 Uiso 1 1 calc R U . . .
C15 C 0.90104(14) 0.75386(6) 0.42126(11) 0.0292(2) Uani 1 1 d . . . . .
H15A H 0.9838 0.7323 0.3815 0.044 Uiso 1 1 calc R U . . .
H15B H 0.9561 0.7744 0.4994 0.044 Uiso 1 1 calc R U . . .
H15C H 0.8413 0.794 0.3712 0.044 Uiso 1 1 calc R U . . .
C16 C 0.26958(12) 0.53817(5) 0.22785(9) 0.02170(19) Uani 1 1 d . . . . .
H2 H 0.2874 0.5185 0.3117 0.026 Uiso 1 1 calc R U . . .
C17 C 0.23722(15) 0.46955(7) 0.14145(12) 0.0340(3) Uani 1 1 d . . . . .
H9A H 0.2102 0.4872 0.0582 0.051 Uiso 1 1 calc R U . . .
H9B H 0.1447 0.4402 0.1578 0.051 Uiso 1 1 calc R U . . .
H9C H 0.3364 0.4381 0.154 0.051 Uiso 1 1 calc R U . . .
C18 C 0.11433(13) 0.59002(7) 0.20711(12) 0.0316(2) Uani 1 1 d . . . . .
H1A H 0.137 0.6334 0.2608 0.047 Uiso 1 1 calc R U . . .
H1B H 0.0203 0.562 0.224 0.047 Uiso 1 1 calc R U . . .
H1C H 0.0882 0.6072 0.1236 0.047 Uiso 1 1 calc R U . . .
N1 N 0.23878(11) 0.70302(5) 0.76510(8) 0.02318(18) Uani 1 1 d . . . . .
N2 N 0.47006(9) 0.60572(4) 0.43607(7) 0.01613(16) Uani 1 1 d . . . . .

loop_
_atom_site_aniso_label
_atom_site_aniso_U_11
_atom_site_aniso_U_22
_atom_site_aniso_U_33
_atom_site_aniso_U_23
_atom_site_aniso_U_13
_atom_site_aniso_U_12
C1 0.0147(4) 0.0180(4) 0.0151(4) 0.0001(3) 0.0027(3) -0.0005(3)
C2 0.0222(4) 0.0180(4) 0.0210(4) -0.0026(3) 0.0075(3) -0.0031(3)
C3 0.0203(4) 0.0327(5) 0.0155(4) 0.0026(4) 0.0053(3) 0.0009(4)
C4 0.0237(5) 0.0244(5) 0.0230(5) 0.0088(4) 0.0073(4) 0.0032(4)
C5 0.0212(4) 0.0184(4) 0.0201(4) 0.0028(3) 0.0059(3) 0.0033(3)
C6 0.0173(4) 0.0149(4) 0.0159(4) 0.0010(3) 0.0037(3) -0.0009(3)
C7 0.0183(4) 0.0133(4) 0.0149(4) 0.0009(3) 0.0048(3) 0.0029(3)
C8 0.0200(4) 0.0141(4) 0.0177(4) -0.0010(3) 0.0032(3) 0.0037(3)
C9 0.0284(5) 0.0205(4) 0.0155(4) -0.0017(3) 0.0031(3) 0.0072(4)
C10 0.0325(5) 0.0235(5) 0.0183(4) 0.0037(3) 0.0124(4) 0.0083(4)
C11 0.0239(4) 0.0196(4) 0.0245(5) 0.0031(3) 0.0121(4) 0.0033(3)
C12 0.0188(4) 0.0142(4) 0.0192(4) 0.0001(3) 0.0060(3) 0.0022(3)
C13 0.0191(4) 0.0211(4) 0.0230(4) -0.0033(3) 0.0063(3) -0.0033(3)
C14 0.0253(5) 0.0323(6) 0.0290(5) 0.0028(4) -0.0036(4) -0.0036(4)
C15 0.0265(5) 0.0247(5) 0.0388(6) -0.0061(4) 0.0124(4) -0.0076(4)
C16 0.0223(4) 0.0187(4) 0.0231(4) -0.0042(3) 0.0027(3) -0.0018(3)
C17 0.0311(5) 0.0272(5) 0.0418(6) -0.0157(5) 0.0037(5) -0.0035(4)
C18 0.0212(5) 0.0276(5) 0.0460(6) -0.0067(5) 0.0069(4) 0.0004(4)
N1 0.0243(4) 0.0266(4) 0.0203(4) -0.0052(3) 0.0084(3) -0.0029(3)
N2 0.0171(3) 0.0166(4) 0.0150(3) 0.0003(3) 0.0040(3) -0.0011(3)

loop_
_atom_type_symbol
_atom_type_description
_atom_type_scat_dispersion_real
_atom_type_scat_dispersion_imag
_atom_type_scat_source
C C 0.0033 0.0016 'International Tables Vol C Tables 4.2.6.8 and 6.1.1.4'
H H 0 0 'International Tables Vol C Tables 4.2.6.8 and 6.1.1.4'
N N 0.0061 0.0033 'International Tables Vol C Tables 4.2.6.8 and 6.1.1.4'

loop_
_geom_angle_atom_site_label_1
_geom_angle_atom_site_label_2
_geom_angle_atom_site_label_3
_geom_angle
_geom_angle_site_symmetry_1
_geom_angle_site_symmetry_3
C2 C1 C5 118.33(8) . .
C2 C1 C6 119.93(8) . .
C5 C1 C6 121.71(8) . .
N1 C2 C1 123.98(9) . .
N1 C2 H7 118 . .
C1 C2 H7 118 . .
N1 C3 C4 124.07(8) . .
N1 C3 H8 118 . .
C4 C3 H8 118 . .
C5 C4 C3 118.65(9) . .
C5 C4 H18 120.7 . .
C3 C4 H18 120.7 . .
C4 C5 C1 118.44(9) . .
C4 C5 H17 120.8 . .
C1 C5 H17 120.8 . .
N2 C6 C1 120.91(8) . .
N2 C6 H5 119.5 . .
C1 C6 H5 119.5 . .
C8 C7 C12 121.96(8) . .
C8 C7 N2 117.05(8) . .
C12 C7 N2 120.76(8) . .
C9 C8 C7 118.14(8) . .
C9 C8 C16 122.56(8) . .
C7 C8 C16 119.27(8) . .
C10 C9 C8 120.81(9) . .
C10 C9 H13 119.6 . .
C8 C9 H13 119.6 . .
C9 C10 C11 120.22(8) . .
C9 C10 H12 119.9 . .
C11 C10 H12 119.9 . .
C10 C11 C12 121.23(9) . .
C10 C11 H11 119.4 . .
C12 C11 H11 119.4 . .
C11 C12 C7 117.53(8) . .
C11 C12 C13 122.08(8) . .
C7 C12 C13 120.25(8) . .
C12 C13 C15 113.93(8) . .
C12 C13 C14 109.76(8) . .
C15 C13 C14 110.27(8) . .
C12 C13 H14 107.5 . .
C15 C13 H14 107.5 . .
C14 C13 H14 107.5 . .
C13 C14 H16A 109.5 . .
C13 C14 H16B 109.5 . .
H16A C14 H16B 109.5 . .
C13 C14 H16C 109.5 . .
H16A C14 H16C 109.5 . .
H16B C14 H16C 109.5 . .
C13 C15 H15A 109.5 . .
C13 C15 H15B 109.5 . .
H15A C15 H15B 109.5 . .
C13 C15 H15C 109.5 . .
H15A C15 H15C 109.5 . .
H15B C15 H15C 109.5 . .
C8 C16 C17 113.66(8) . .
C8 C16 C18 110.45(8) . .
C17 C16 C18 110.28(9) . .
C8 C16 H2 107.4 . .
C17 C16 H2 107.4 . .
C18 C16 H2 107.4 . .
C16 C17 H9A 109.5 . .
C16 C17 H9B 109.5 . .
H9A C17 H9B 109.5 . .
C16 C17 H9C 109.5 . .
H9A C17 H9C 109.5 . .
H9B C17 H9C 109.5 . .
C16 C18 H1A 109.5 . .
C16 C18 H1B 109.5 . .
H1A C18 H1B 109.5 . .
C16 C18 H1C 109.5 . .
H1A C18 H1C 109.5 . .
H1B C18 H1C 109.5 . .
C3 N1 C2 116.51(8) . .
C6 N2 C7 119.08(7) . .

loop_
_geom_bond_atom_site_label_1
_geom_bond_atom_site_label_2
_geom_bond_distance
_geom_bond_site_symmetry_2
C1 C2 1.3915(12) .
C1 C5 1.3932(12) .
C1 C6 1.4715(12) .
C2 N1 1.3397(12) .
C2 H7 0.93 .
C3 N1 1.3373(13) .
C3 C4 1.3881(14) .
C3 H8 0.93 .
C4 C5 1.3858(13) .
C4 H18 0.93 .
C5 H17 0.93 .
C6 N2 1.2704(11) .
C6 H5 0.93 .
C7 C8 1.4054(12) .
C7 C12 1.4085(12) .
C7 N2 1.4213(11) .
C8 C9 1.3945(12) .
C8 C16 1.5168(13) .
C9 C10 1.3865(15) .
C9 H13 0.93 .
C10 C11 1.3874(14) .
C10 H12 0.93 .
C11 C12 1.3964(12) .
C11 H11 0.93 .
C12 C13 1.5213(13) .
C13 C15 1.5254(13) .
C13 C14 1.5353(14) .
C13 H14 0.98 .
C14 H16A 0.96 .
C14 H16B 0.96 .
C14 H16C 0.96 .
C15 H15A 0.96 .
C15 H15B 0.96 .
C15 H15C 0.96 .
C16 C17 1.5265(13) .
C16 C18 1.5290(14) .
C16 H2 0.98 .
C17 H9A 0.96 .
C17 H9B 0.96 .
C17 H9C 0.96 .
C18 H1A 0.96 .
C18 H1B 0.96 .
C18 H1C 0.96 .
